data_1542301
loop_
_publ_author_name
'Yang, Chen'
'Mehmood, Faisal'
'Lam, Tsz Lung'
'Chan, Sharon Lai-Fung'
'Wu, Yuan'
'Yeung, Chi-Shun'
'Guan, Xiangguo'
'Li, Kai'
'Chung, Clive Yik-Sham'
'Zhou, Cong-Ying'
'Zou, Taotao'
'Che, Chi-Ming'

_publ_section_title
;
 Stable luminescent iridium(iii) complexes with bis(N-heterocyclic
 carbene) ligands: photo-stability, excited state properties,
 visible-light-driven radical cyclization and CO2reduction, and cellular
 imaging
;
_journal_issue 5
_journal_name_full 'Chem. Sci.'
_journal_page_first 3123
_journal_paper_doi 10.1039/C5SC04458H
_journal_volume 7
_journal_year 2016
_chemical_formula_moiety 'C41 H40 Ir N6 S2, C F3 O3 S'
_chemical_formula_sum 'C42 H40 F3 Ir N6 O3 S3'
_chemical_formula_weight 1022.18
_chemical_name_systematic '[cis-(Hbta)2Ir(dib)]OTf'
_space_group_crystal_system triclinic
_space_group_IT_number 2
_space_group_name_Hall '-P 1'
_space_group_name_H-M_alt 'P -1'
_symmetry_space_group_name_Hall '-P 1'
_symmetry_space_group_name_H-M 'P -1'
_atom_sites_solution_hydrogens geom
_atom_sites_solution_primary direct
_atom_sites_solution_secondary difmap
_audit_block_doi 10.5517/cc1jyfyv
_audit_creation_date 2015-06-03
_audit_creation_method
;
Olex2 1.2
(compiled 2015.01.26 svn.r3150 for OlexSys, GUI svn.r4998)
;
_audit_update_record
;
2015-09-29 deposited with the CCDC.
2016-01-20 downloaded from the CCDC.
;
_cell_angle_alpha 67.0480(19)
_cell_angle_beta 67.5521(17)
_cell_angle_gamma 82.559(2)
_cell_formula_units_Z 4
_cell_length_a 15.8141(6)
_cell_length_b 16.3895(6)
_cell_length_c 18.8888(7)
_cell_measurement_reflns_used 9191
_cell_measurement_temperature 100
_cell_measurement_theta_max 54.10
_cell_measurement_theta_min 3.02
_cell_volume 4165.4(3)
_computing_molecular_graphics 'Olex2 (Dolomanov et al., 2009)'
_computing_publication_material 'Olex2 (Dolomanov et al., 2009)'
_computing_structure_refinement 'XL (Sheldrick, 2008)'
_computing_structure_solution 'XS (Sheldrick, 2008)'
_diffrn_ambient_temperature 100
_diffrn_measured_fraction_theta_full 0.979
_diffrn_measured_fraction_theta_max 0.979
_diffrn_measurement_device_type 'Bruker APEX-II CCD'
_diffrn_measurement_method '\f and \w scans'
_diffrn_radiation_monochromator graphite
_diffrn_radiation_type CuK\a
_diffrn_radiation_wavelength 1.54178
_diffrn_reflns_av_R_equivalents 0.0819
_diffrn_reflns_av_unetI/netI 0.0759
_diffrn_reflns_limit_h_max 16
_diffrn_reflns_limit_h_min -16
_diffrn_reflns_limit_k_max 17
_diffrn_reflns_limit_k_min -17
_diffrn_reflns_limit_l_max 19
_diffrn_reflns_limit_l_min -19
_diffrn_reflns_number 50514
_diffrn_reflns_theta_full 54.43
_diffrn_reflns_theta_max 54.43
_diffrn_reflns_theta_min 2.73
_diffrn_source 'fine-focus sealed tube'
_diffrn_standards_number 0
_exptl_absorpt_coefficient_mu 8.120
_exptl_absorpt_correction_T_max 0.7507
_exptl_absorpt_correction_T_min 0.5780
_exptl_absorpt_correction_type multi-scan
_exptl_absorpt_process_details
;
SADABS-2012/1 (Bruker,2012) was used for absorption correction.
wR2(int) was 0.1064 before and 0.0799 after correction.
The Ratio of minimum to maximum transmission is 0.7699.
The \l/2 correction factor is 0.0015.
;
_exptl_crystal_colour 'clear light yellow'
_exptl_crystal_colour_lustre clear
_exptl_crystal_colour_modifier light
_exptl_crystal_colour_primary yellow
_exptl_crystal_density_diffrn 1.630
_exptl_crystal_density_method 'not measured'
_exptl_crystal_description plate
_exptl_crystal_F_000 2040
_exptl_crystal_recrystallization_method 'Re-crystallisation from solvent: CHCl3/Et2O'
_exptl_crystal_size_max 0.2
_exptl_crystal_size_mid 0.15
_exptl_crystal_size_min 0.03
_refine_diff_density_max 9.706
_refine_diff_density_min -4.684
_refine_diff_density_rms 0.274
_refine_ls_extinction_method none
_refine_ls_goodness_of_fit_ref 1.036
_refine_ls_hydrogen_treatment constr
_refine_ls_matrix_type full
_refine_ls_number_parameters 996
_refine_ls_number_reflns 10044
_refine_ls_number_restraints 828
_refine_ls_restrained_S_all 1.006
_refine_ls_R_factor_all 0.2365
_refine_ls_R_factor_gt 0.1713
_refine_ls_shift/su_max 0.001
_refine_ls_shift/su_mean 0.000
_refine_ls_structure_factor_coef Fsqd
_refine_ls_weighting_details 'calc w=1/[\s^2^(Fo^2^)+(0.1623P)^2^+353.9409P] where P=(Fo^2^+2Fc^2^)/3'
_refine_ls_weighting_scheme calc
_refine_ls_wR_factor_gt 0.3922
_refine_ls_wR_factor_ref 0.4436
_reflns_number_gt 6324
_reflns_number_total 10044
_reflns_threshold_expression >2sigma(I)
_cod_data_source_file c5sc04458h2.cif
_cod_data_source_block david160_0m-p-1
_cod_depositor_comments 'Adding full bibliography for 1542299--1542302.cif.'
_cod_database_code 1542301
_olex2_refinement_description
;
1. Fixed Uiso
 At 1.2 times of:
  All C(H) groups, All C(H,H) groups
 At 1.5 times of:
  All C(H,H,H) groups
2. Restrained distances
 S6-O6 = S6-O5 = S6-O4
 1.4 with sigma of 0.02
 F5-C84 = F4-C84 = F6-C84
 1.33 with sigma of 0.02
 C78-C77 = C76-C75 = C77-C76 = C82-C81 = C80-C79 = C81-C80
 1.53 with sigma of 0.02
 F4-F5
 1.96 with sigma of 0.04
 F5-F6
 1.96 with sigma of 0.04
 F4-F6
 1.96 with sigma of 0.04
 O5-O4
 2.45 with sigma of 0.04
 O5-O6
 2.45 with sigma of 0.04
 O4-O6
 2.45 with sigma of 0.04
 C84-O6
 2.44 with sigma of 0.04
 C84-O5
 2.44 with sigma of 0.04
 C84-O4
 2.44 with sigma of 0.04
 F6-S6
 2.6 with sigma of 0.04
 F5-S6
 2.6 with sigma of 0.04
 F4-S6
 2.6 with sigma of 0.04
3. Uiso/Uaniso restraints and constraints
All non-hydrogen atoms have similar U: within 2A with sigma of 0.01 and sigma
for terminal atoms of 0.02
Uanis(F5) \\sim Ueq, Uanis(F6) \\sim Ueq, Uanis(C84) \\sim Ueq, Uanis(F4) \\sim
Ueq, Uanis(S6) \\sim Ueq, Uanis(O5) \\sim Ueq, Uanis(O4) \\sim Ueq, Uanis(O6)
\\sim Ueq: with sigma of 0.01 and sigma for terminal atoms of 0.02
4.a Secondary CH2 refined with riding coordinates:
 C30(H30A,H30B), C38(H38A,H38B), C71(H71A,H71B), C80(H80A,H80B), C79(H79A,
 H79B), C81(H81A,H81B), C39(H39A,H39B), C34(H34A,H34B), C35(H35A,H35B),
 C36(H36A,H36B), C75(H75A,H75B), C40(H40A,H40B), C76(H76A,H76B), C77(H77A,H77B)
4.b Aromatic/amide H refined with riding coordinates:
 C33(H33), C9(H9), C10(H10), C11(H11), C12(H12), C32(H32), C25(H25), C24(H24),
 C23(H23), C22(H22), C15(H15), C16(H16), C17(H17), C18(H18), C28(H28), C29(H29),
  C74(H74), C73(H73), C52(H52), C43(H43), C53(H53), C50(H50), C70(H70),
 C51(H51), C44(H44), C45(H45), C69(H69), C59(H59), C3(H3), C2(H2), C5(H5),
 C4(H4), C56(H56), C63(H63), C64(H64), C57(H57), C66(H66), C65(H65), C58(H58),
 C46(H46)
4.c Fitted hexagon refined as free rotating group:
 C9(C10,C11,C12,C13,C8), C21(C26,C25,C24,C23,C22), C15(C16,C17,C18,C19,C14),
 C3(C2,C1,C6,C5,C4)
4.d Idealised Me refined as rotating group:
 C82(H82A,H82B,H82C), C37(H37A,H37B,H37C), C41(H41A,H41B,H41C), C78(H78A,H78B,
 H78C)
;
_olex2_submission_special_instructions 'No special instructions were received'

loop_
_space_group_symop_id
_space_group_symop_operation_xyz
1 'x, y, z'
2 '-x, -y, -z'

loop_
_atom_site_label
_atom_site_type_symbol
_atom_site_fract_x
_atom_site_fract_y
_atom_site_fract_z
_atom_site_U_iso_or_equiv
_atom_site_adp_type
_atom_site_occupancy
_atom_site_calc_flag
_atom_site_refinement_flags_posn
_atom_site_refinement_flags_adp
Ir1 Ir 0.69743(11) 0.26850(12) 0.10194(9) 0.0829(7) Uani 1 d . U
S2 S 0.6179(7) 0.3484(7) -0.1258(6) 0.089(3) Uani 1 d . U
S1 S 1.0065(8) 0.2875(8) 0.0183(7) 0.114(3) Uani 1 d . U
N2 N 0.699(2) 0.330(2) -0.0248(18) 0.085(5) Uani 1 d . U
N3 N 0.7205(19) 0.153(2) 0.2659(16) 0.076(5) Uani 1 d . U
C31 C 0.671(2) 0.208(2) 0.2234(19) 0.067(5) Uani 1 d . U
N5 N 0.555(2) 0.361(2) 0.2028(17) 0.082(5) Uani 1 d . U
C30 C 0.521(2) 0.275(2) 0.264(2) 0.080(6) Uani 1 d . U
H30A H 0.4894 0.2470 0.2436 0.096 Uiso 1 calc R .
H30B H 0.4772 0.2810 0.3139 0.096 Uiso 1 calc R .
N4 N 0.5959(19) 0.2201(19) 0.2812(16) 0.073(5) Uani 1 d . U
C33 C 0.674(2) 0.130(2) 0.351(2) 0.077(6) Uani 1 d . U
H33 H 0.6952 0.0922 0.3925 0.092 Uiso 1 calc R .
N6 N 0.630(2) 0.464(2) 0.0956(18) 0.087(5) Uani 1 d . U
C20 C 0.624(3) 0.305(2) -0.025(2) 0.078(5) Uani 1 d . U
C7 C 0.901(3) 0.261(3) 0.037(2) 0.094(5) Uani 1 d . U
C27 C 0.625(3) 0.373(3) 0.130(2) 0.083(6) Uani 1 d . U
C9 C 0.9344(12) 0.1414(17) -0.0170(14) 0.087(6) Uani 1 d . U
H9 H 0.9963 0.1568 -0.0397 0.104 Uiso 1 calc R .
C10 C 0.9054(14) 0.0685(16) -0.0228(13) 0.088(6) Uani 1 d G U
H10 H 0.9479 0.0352 -0.0494 0.105 Uiso 1 calc R .
C11 C 0.8129(16) 0.0454(13) 0.0113(14) 0.079(6) Uani 1 d G U
H11 H 0.7935 -0.0034 0.0074 0.094 Uiso 1 calc R .
C12 C 0.7494(12) 0.0952(16) 0.0512(13) 0.074(6) Uani 1 d G U
H12 H 0.6875 0.0798 0.0739 0.089 Uiso 1 calc R .
C13 C 0.7784(15) 0.1681(15) 0.0570(14) 0.085(6) Uani 1 d G U
C8 C 0.8709(17) 0.1912(14) 0.0229(15) 0.087(5) Uani 1 d G U
C32 C 0.596(3) 0.170(2) 0.363(2) 0.079(6) Uani 1 d . U
H32 H 0.5509 0.1670 0.4130 0.095 Uiso 1 calc R .
C21 C 0.5608(14) 0.2433(13) 0.0423(11) 0.077(5) Uani 1 d . U
C26 C 0.5831(13) 0.2051(15) 0.1126(14) 0.074(6) Uani 1 d G U
C25 C 0.5317(15) 0.1334(15) 0.1789(11) 0.078(6) Uani 1 d G U
H25 H 0.5467 0.1078 0.2260 0.093 Uiso 1 calc R .
C24 C 0.4580(15) 0.0999(13) 0.1749(12) 0.087(6) Uani 1 d G U
H24 H 0.4236 0.0519 0.2193 0.105 Uiso 1 calc R .
C23 C 0.4356(13) 0.1381(15) 0.1047(14) 0.080(6) Uani 1 d G U
H23 H 0.3863 0.1157 0.1020 0.097 Uiso 1 calc R .
C22 C 0.4870(15) 0.2098(15) 0.0384(11) 0.075(6) Uani 1 d G U
H22 H 0.4721 0.2354 -0.0087 0.090 Uiso 1 calc R .
C15 C 0.8370(17) 0.4210(18) -0.1168(13) 0.099(7) Uani 1 d . U
H15 H 0.8603 0.4087 -0.0754 0.119 Uiso 1 calc R .
C16 C 0.8876(14) 0.4736(18) -0.1977(16) 0.104(7) Uani 1 d G U
H16 H 0.9447 0.4963 -0.2103 0.125 Uiso 1 calc R .
C17 C 0.8528(17) 0.4920(17) -0.2595(11) 0.106(7) Uani 1 d G U
H17 H 0.8867 0.5272 -0.3136 0.127 Uiso 1 calc R .
C18 C 0.7675(18) 0.4580(18) -0.2406(13) 0.102(7) Uani 1 d G U
H18 H 0.7442 0.4704 -0.2820 0.122 Uiso 1 calc R .
C19 C 0.7169(14) 0.4055(18) -0.1598(15) 0.087(5) Uani 1 d G U
C14 C 0.7517(16) 0.3870(17) -0.0979(11) 0.090(5) Uani 1 d G U
C28 C 0.564(3) 0.505(3) 0.146(2) 0.090(6) Uani 1 d . U
H28 H 0.5558 0.5650 0.1343 0.108 Uiso 1 calc R .
C29 C 0.519(3) 0.442(3) 0.211(2) 0.088(6) Uani 1 d . U
H29 H 0.4701 0.4477 0.2553 0.106 Uiso 1 calc R .
C38 C 0.806(3) 0.105(3) 0.239(2) 0.090(6) Uani 1 d . U
H38A H 0.8457 0.1077 0.2660 0.108 Uiso 1 calc R .
H38B H 0.8371 0.1344 0.1798 0.108 Uiso 1 calc R .
Ir2 Ir 0.74916(11) 0.18968(12) -0.37051(10) 0.0811(6) Uani 1 d . U
S4 S 0.8280(11) -0.0778(8) -0.3922(6) 0.123(4) Uani 1 d . U
S3 S 1.0257(10) 0.3331(13) -0.4778(9) 0.154(5) Uani 1 d . U
N9 N 0.7229(17) 0.0681(19) -0.1815(15) 0.069(5) Uani 1 d . U
N11 N 0.587(2) 0.279(2) -0.2880(18) 0.085(5) Uani 1 d . U
C74 C 0.662(2) 0.052(2) -0.1039(19) 0.070(5) Uani 1 d . U
H74 H 0.6697 0.0168 -0.0547 0.083 Uiso 1 calc R .
C71 C 0.543(2) 0.199(2) -0.229(2) 0.076(6) Uani 1 d . U
H71A H 0.5187 0.1713 -0.2539 0.091 Uiso 1 calc R .
H71B H 0.4924 0.2110 -0.1850 0.091 Uiso 1 calc R .
C68 C 0.669(3) 0.288(3) -0.351(2) 0.089(5) Uani 1 d . U
C55 C 0.655(3) 0.126(3) -0.382(2) 0.099(6) Uani 1 d . U
N7 N 0.863(2) 0.257(3) -0.384(2) 0.130(7) Uani 1 d . U
N8 N 0.824(3) 0.078(2) -0.3835(17) 0.107(6) Uani 1 d . U
N10 N 0.6063(18) 0.1401(18) -0.1944(15) 0.070(5) Uani 1 d . U
C73 C 0.586(2) 0.097(2) -0.1127(19) 0.069(5) Uani 1 d . U
H73 H 0.5311 0.0979 -0.0708 0.083 Uiso 1 calc R .
C54 C 0.812(3) 0.245(4) -0.497(3) 0.115(7) Uani 1 d . U
C72 C 0.695(2) 0.129(2) -0.2400(18) 0.066(5) Uani 1 d . U
C80 C 0.8162(17) -0.0662(19) -0.1817(18) 0.070(6) Uani 1 d D U
H80A H 0.8001 -0.0714 -0.2245 0.083 Uiso 1 calc R .
H80B H 0.7712 -0.0995 -0.1286 0.083 Uiso 1 calc R .
C52 C 0.838(3) 0.277(3) -0.645(2) 0.111(7) Uani 1 d . U
H52 H 0.8158 0.2794 -0.6848 0.133 Uiso 1 calc R .
C43 C 0.852(3) 0.250(4) -0.248(3) 0.127(7) Uani 1 d . U
H43 H 0.7922 0.2284 -0.2204 0.153 Uiso 1 calc R .
C79 C 0.817(2) 0.0308(19) -0.1927(19) 0.071(6) Uani 1 d D U
H79A H 0.8382 0.0361 -0.1526 0.085 Uiso 1 calc R .
H79B H 0.8595 0.0644 -0.2474 0.085 Uiso 1 calc R .
C53 C 0.784(3) 0.241(3) -0.564(2) 0.109(7) Uani 1 d . U
H53 H 0.7292 0.2137 -0.5491 0.131 Uiso 1 calc R .
C67 C 0.917(4) 0.038(3) -0.390(2) 0.112(6) Uani 1 d . U
C50 C 0.959(3) 0.315(3) -0.612(2) 0.120(7) Uani 1 d . U
H50 H 1.0162 0.3398 -0.6276 0.144 Uiso 1 calc R .
C49 C 0.898(3) 0.281(4) -0.526(3) 0.124(7) Uani 1 d . U
C61 C 0.778(4) 0.019(3) -0.385(2) 0.109(6) Uani 1 d . U
C42 C 0.899(3) 0.267(4) -0.332(3) 0.132(6) Uani 1 d . U
C70 C 0.550(3) 0.361(3) -0.291(2) 0.094(7) Uani 1 d . U
H70 H 0.4938 0.3716 -0.2546 0.113 Uiso 1 calc R .
C81 C 0.9112(17) -0.103(2) -0.1871(19) 0.075(6) Uani 1 d D U
H81A H 0.9571 -0.0664 -0.2380 0.090 Uiso 1 calc R .
H81B H 0.9249 -0.1036 -0.1411 0.090 Uiso 1 calc R .
C51 C 0.926(3) 0.310(3) -0.670(3) 0.118(8) Uani 1 d . U
H51 H 0.9635 0.3280 -0.7250 0.142 Uiso 1 calc R .
C44 C 0.901(3) 0.268(4) -0.205(3) 0.134(8) Uani 1 d . U
H44 H 0.8734 0.2571 -0.1493 0.161 Uiso 1 calc R .
C47 C 0.991(3) 0.309(4) -0.374(3) 0.144(6) Uani 1 d . U
C48 C 0.925(3) 0.284(4) -0.461(3) 0.135(6) Uani 1 d . U
C62 C 0.928(4) -0.042(3) -0.394(2) 0.117(6) Uani 1 d . U
C45 C 0.991(3) 0.301(4) -0.248(3) 0.141(8) Uani 1 d . U
H45 H 1.0220 0.3097 -0.2184 0.169 Uiso 1 calc R .
C69 C 0.610(3) 0.423(3) -0.356(3) 0.105(7) Uani 1 d . U
H69 H 0.6037 0.4843 -0.3705 0.126 Uiso 1 calc R .
C82 C 0.912(2) -0.197(2) -0.185(2) 0.087(9) Uani 1 d D U
H82A H 0.8948 -0.1960 -0.2288 0.130 Uiso 1 calc GR .
H82B H 0.8691 -0.2335 -0.1330 0.130 Uiso 1 calc GR .
H82C H 0.9722 -0.2201 -0.1918 0.130 Uiso 1 calc GR .
S5 S 0.6968(7) -0.2397(9) 0.0698(6) 0.093(3) Uani 1 d . U
O2 O 0.6183(17) -0.295(2) 0.1150(16) 0.104(7) Uani 1 d . U
F2 F 0.6770(18) -0.2278(19) 0.2083(15) 0.125(7) Uani 1 d . U
C83 C 0.736(3) -0.243(4) 0.146(3) 0.115(6) Uani 1 d . U
O1 O 0.7669(18) -0.265(2) 0.0112(17) 0.120(8) Uani 1 d . U
O3 O 0.666(2) -0.148(2) 0.0472(18) 0.128(9) Uani 1 d . U
F3 F 0.812(2) -0.189(2) 0.1123(19) 0.153(8) Uani 1 d . U
F1 F 0.7778(19) -0.314(2) 0.1733(18) 0.149(8) Uani 1 d . U
C59 C 0.637(3) -0.004(3) -0.405(2) 0.106(7) Uani 1 d . U
H59 H 0.6565 -0.0579 -0.4103 0.127 Uiso 1 calc R .
C60 C 0.688(4) 0.044(3) -0.392(2) 0.106(6) Uani 1 d . U
C3 C 0.8733(18) 0.4740(16) 0.1476(15) 0.099(7) Uani 1 d . U
H3 H 0.8422 0.5114 0.1753 0.118 Uiso 1 calc R .
C2 C 0.8247(13) 0.4191(18) 0.1353(15) 0.093(6) Uani 1 d G U
H2 H 0.7611 0.4198 0.1546 0.112 Uiso 1 calc R .
C1 C 0.8712(18) 0.3632(16) 0.0940(16) 0.098(6) Uani 1 d G U
C6 C 0.9663(18) 0.3622(17) 0.0651(16) 0.105(6) Uani 1 d G U
C5 C 1.0148(13) 0.4171(19) 0.0775(16) 0.108(7) Uani 1 d G U
H5 H 1.0784 0.4164 0.0581 0.129 Uiso 1 calc R .
C4 C 0.9683(18) 0.4730(17) 0.1187(17) 0.108(7) Uani 1 d G U
H4 H 1.0008 0.5097 0.1270 0.129 Uiso 1 calc R .
C56 C 0.575(3) 0.166(3) -0.403(2) 0.107(7) Uani 1 d . U
H56 H 0.5610 0.2245 -0.4097 0.128 Uiso 1 calc R .
C63 C 1.010(4) -0.086(3) -0.404(2) 0.121(7) Uani 1 d . U
H63 H 1.0192 -0.1416 -0.4080 0.146 Uiso 1 calc R .
C64 C 1.076(4) -0.035(3) -0.407(2) 0.124(8) Uani 1 d . U
H64 H 1.1328 -0.0619 -0.4106 0.149 Uiso 1 calc R .
C57 C 0.521(4) 0.116(3) -0.413(2) 0.115(7) Uani 1 d . U
H57 H 0.4658 0.1379 -0.4203 0.138 Uiso 1 calc R .
C66 C 0.985(4) 0.088(3) -0.393(2) 0.116(7) Uani 1 d . U
H66 H 0.9766 0.1430 -0.3889 0.140 Uiso 1 calc R .
C65 C 1.071(4) 0.040(3) -0.405(2) 0.122(8) Uani 1 d . U
H65 H 1.1232 0.0671 -0.4109 0.146 Uiso 1 calc R .
C39 C 0.786(3) 0.009(3) 0.258(3) 0.101(7) Uani 1 d . U
H39A H 0.7663 -0.0243 0.3172 0.121 Uiso 1 calc R .
H39B H 0.7386 0.0047 0.2393 0.121 Uiso 1 calc R .
C58 C 0.549(4) 0.031(3) -0.412(2) 0.116(7) Uani 1 d . U
H58 H 0.5114 -0.0045 -0.4165 0.139 Uiso 1 calc R .
C46 C 1.031(3) 0.318(4) -0.324(3) 0.145(8) Uani 1 d . U
H46 H 1.0916 0.3389 -0.3478 0.174 Uiso 1 calc R .
N12 N 0.679(2) 0.382(2) -0.395(2) 0.108(6) Uani 1 d . U
C34 C 0.691(3) 0.519(3) 0.016(2) 0.090(6) Uani 1 d . U
H34A H 0.7183 0.5645 0.0223 0.108 Uiso 1 calc R .
H34B H 0.7407 0.4833 -0.0054 0.108 Uiso 1 calc R .
C35 C 0.648(3) 0.562(3) -0.044(2) 0.098(7) Uani 1 d . U
H35A H 0.5921 0.5886 -0.0199 0.118 Uiso 1 calc R .
H35B H 0.6331 0.5179 -0.0604 0.118 Uiso 1 calc R .
C36 C 0.712(3) 0.634(3) -0.121(2) 0.108(8) Uani 1 d . U
H36A H 0.7696 0.6077 -0.1441 0.129 Uiso 1 calc R .
H36B H 0.7244 0.6795 -0.1060 0.129 Uiso 1 calc R .
C75 C 0.751(3) 0.434(3) -0.488(3) 0.130(8) Uani 1 d D U
H75A H 0.7758 0.4879 -0.4928 0.156 Uiso 1 calc R .
H75B H 0.8009 0.3967 -0.5055 0.156 Uiso 1 calc R .
C37 C 0.666(3) 0.676(3) -0.188(3) 0.120(11) Uani 1 d . U
H37A H 0.7127 0.7054 -0.2411 0.180 Uiso 1 calc GR .
H37B H 0.6218 0.7177 -0.1736 0.180 Uiso 1 calc GR .
H37C H 0.6373 0.6299 -0.1912 0.180 Uiso 1 calc GR .
C40 C 0.872(3) -0.029(3) 0.216(3) 0.115(9) Uani 1 d . U
H40A H 0.8946 0.0084 0.1573 0.137 Uiso 1 calc R .
H40B H 0.9175 -0.0289 0.2381 0.137 Uiso 1 calc R .
C41 C 0.855(4) -0.119(4) 0.226(3) 0.151(15) Uani 1 d . U
H41A H 0.8921 -0.1288 0.1760 0.227 Uiso 1 calc GR .
H41B H 0.7916 -0.1268 0.2363 0.227 Uiso 1 calc GR .
H41C H 0.8706 -0.1604 0.2710 0.227 Uiso 1 calc GR .
S6 S 0.316(2) 0.297(2) 0.458(2) 0.365(14) Uani 1 d D U
O5 O 0.381(4) 0.364(4) 0.395(3) 0.350(18) Uani 1 d D U
O6 O 0.225(3) 0.323(5) 0.470(4) 0.384(19) Uani 1 d D U
O4 O 0.336(5) 0.207(3) 0.466(4) 0.369(19) Uani 1 d D U
C76 C 0.688(3) 0.455(4) -0.539(2) 0.157(10) Uani 1 d D U
H76A H 0.6524 0.4022 -0.5203 0.188 Uiso 1 calc R .
H76B H 0.6462 0.5003 -0.5256 0.188 Uiso 1 calc R .
C77 C 0.736(4) 0.487(4) -0.633(3) 0.171(12) Uani 1 d D U
H77A H 0.7875 0.4494 -0.6470 0.205 Uiso 1 calc R .
H77B H 0.7598 0.5473 -0.6545 0.205 Uiso 1 calc R .
C78 C 0.666(4) 0.483(4) -0.669(4) 0.191(18) Uani 1 d D U
H78A H 0.6724 0.5351 -0.7177 0.286 Uiso 1 calc GR .
H78B H 0.6052 0.4801 -0.6291 0.286 Uiso 1 calc GR .
H78C H 0.6756 0.4313 -0.6831 0.286 Uiso 1 calc GR .
C84 C 0.329(3) 0.294(3) 0.543(2) 0.379(15) Uani 1 d D U
F5 F 0.319(5) 0.218(3) 0.606(3) 0.397(17) Uani 1 d D U
F4 F 0.411(3) 0.316(5) 0.537(4) 0.397(17) Uani 1 d D U
F6 F 0.278(4) 0.343(4) 0.584(4) 0.399(17) Uani 1 d D U
N1 N 0.829(2) 0.304(2) 0.077(2) 0.097(5) Uiso 1 d . U

loop_
_atom_site_aniso_label
_atom_site_aniso_U_11
_atom_site_aniso_U_22
_atom_site_aniso_U_33
_atom_site_aniso_U_23
_atom_site_aniso_U_13
_atom_site_aniso_U_12
Ir1 0.0774(11) 0.1155(15) 0.0562(10) -0.0331(9) -0.0338(8) 0.0350(10)
S2 0.095(6) 0.103(7) 0.074(5) -0.027(5) -0.039(5) 0.002(5)
S1 0.086(6) 0.126(7) 0.100(6) 0.006(6) -0.049(5) -0.008(5)
N2 0.090(9) 0.093(10) 0.074(9) -0.028(8) -0.034(8) -0.001(8)
N3 0.084(9) 0.098(10) 0.058(8) -0.036(8) -0.032(8) 0.006(8)
C31 0.081(10) 0.092(11) 0.053(9) -0.044(8) -0.032(8) 0.003(9)
N5 0.092(10) 0.097(10) 0.067(9) -0.045(8) -0.029(8) 0.016(9)
C30 0.089(10) 0.098(10) 0.064(9) -0.043(8) -0.028(8) 0.009(9)
N4 0.085(9) 0.095(10) 0.057(8) -0.043(8) -0.029(7) 0.002(8)
C33 0.088(11) 0.098(11) 0.057(9) -0.036(9) -0.032(9) 0.002(9)
N6 0.094(10) 0.107(11) 0.072(9) -0.042(9) -0.040(8) 0.016(9)
C20 0.084(8) 0.094(8) 0.068(7) -0.035(7) -0.038(7) 0.003(7)
C7 0.085(7) 0.105(7) 0.087(7) -0.016(7) -0.045(6) 0.000(6)
C27 0.093(11) 0.103(11) 0.068(9) -0.043(9) -0.036(9) 0.015(10)
C9 0.082(10) 0.103(11) 0.073(10) -0.018(9) -0.044(9) 0.010(10)
C10 0.087(11) 0.102(12) 0.070(10) -0.018(10) -0.044(10) 0.013(10)
C11 0.086(11) 0.096(12) 0.065(10) -0.023(10) -0.048(9) 0.010(10)
C12 0.085(11) 0.094(12) 0.063(10) -0.026(9) -0.052(9) 0.005(10)
C13 0.086(10) 0.099(11) 0.073(10) -0.018(9) -0.045(9) 0.002(10)
C8 0.082(9) 0.102(10) 0.075(8) -0.015(8) -0.047(8) 0.005(8)
C32 0.089(11) 0.098(11) 0.060(9) -0.038(9) -0.029(9) 0.001(9)
C21 0.077(9) 0.095(10) 0.070(8) -0.038(8) -0.033(7) 0.012(8)
C26 0.072(10) 0.095(11) 0.068(10) -0.042(9) -0.031(9) 0.015(9)
C25 0.075(11) 0.100(12) 0.069(10) -0.042(9) -0.030(9) 0.006(10)
C24 0.082(11) 0.104(12) 0.075(10) -0.040(10) -0.023(9) 0.008(10)
C23 0.079(11) 0.100(12) 0.073(10) -0.043(9) -0.030(9) 0.010(10)
C22 0.078(10) 0.095(11) 0.071(10) -0.046(9) -0.033(9) 0.010(9)
C15 0.104(11) 0.101(11) 0.080(10) -0.013(10) -0.037(10) -0.015(10)
C16 0.110(12) 0.106(12) 0.082(11) -0.010(10) -0.037(10) -0.019(11)
C17 0.110(12) 0.108(12) 0.083(11) -0.010(10) -0.037(10) -0.018(11)
C18 0.106(11) 0.106(11) 0.080(10) -0.013(10) -0.036(9) -0.012(10)
C19 0.096(8) 0.099(9) 0.071(8) -0.021(8) -0.043(7) -0.007(8)
C14 0.097(9) 0.096(10) 0.074(8) -0.020(8) -0.039(8) -0.008(8)
C28 0.099(11) 0.104(12) 0.074(10) -0.044(9) -0.034(9) 0.020(10)
C29 0.097(11) 0.100(12) 0.073(10) -0.044(9) -0.028(9) 0.019(10)
C38 0.086(11) 0.110(12) 0.071(10) -0.027(10) -0.034(9) 0.010(10)
Ir2 0.0806(11) 0.0895(13) 0.0602(10) -0.0279(9) -0.0099(8) -0.0041(9)
S4 0.191(10) 0.109(8) 0.057(5) -0.032(5) -0.034(6) 0.008(7)
S3 0.110(8) 0.234(12) 0.098(7) -0.053(8) -0.008(6) -0.052(8)
N9 0.065(8) 0.093(10) 0.047(7) -0.034(7) -0.014(7) 0.009(8)
N11 0.078(8) 0.086(9) 0.069(8) -0.025(7) -0.007(7) 0.003(8)
C74 0.068(9) 0.092(11) 0.046(8) -0.032(9) -0.012(8) 0.008(9)
C71 0.071(9) 0.083(10) 0.060(9) -0.025(8) -0.012(8) 0.000(8)
C68 0.083(7) 0.090(7) 0.072(7) -0.026(7) -0.007(7) -0.005(7)
C55 0.158(14) 0.114(13) 0.042(9) -0.019(10) -0.057(9) -0.023(12)
N7 0.097(10) 0.211(14) 0.082(10) -0.058(10) -0.017(9) -0.039(10)
N8 0.174(13) 0.103(11) 0.046(8) -0.034(8) -0.034(9) -0.003(10)
N10 0.067(8) 0.084(9) 0.053(7) -0.031(7) -0.012(7) 0.004(7)
C73 0.067(9) 0.087(10) 0.050(8) -0.033(8) -0.010(8) 0.007(9)
C54 0.099(12) 0.175(15) 0.074(10) -0.057(11) -0.014(10) -0.023(12)
C72 0.065(9) 0.087(10) 0.048(8) -0.036(8) -0.013(8) 0.007(8)
C80 0.057(10) 0.106(12) 0.046(9) -0.035(10) -0.015(8) 0.009(10)
C52 0.102(13) 0.168(16) 0.066(11) -0.058(12) -0.013(10) -0.018(13)
C43 0.097(12) 0.215(15) 0.080(11) -0.061(12) -0.023(10) -0.039(12)
C79 0.058(9) 0.101(11) 0.050(9) -0.033(9) -0.013(8) 0.007(9)
C53 0.099(12) 0.168(15) 0.067(11) -0.059(11) -0.015(10) -0.020(12)
C67 0.177(13) 0.106(11) 0.047(8) -0.030(8) -0.033(9) 0.006(10)
C50 0.105(12) 0.178(15) 0.071(11) -0.055(11) -0.009(10) -0.021(12)
C49 0.102(10) 0.187(13) 0.076(9) -0.055(10) -0.009(9) -0.026(10)
C61 0.176(11) 0.104(9) 0.048(7) -0.031(7) -0.036(8) -0.005(9)
C42 0.099(10) 0.218(14) 0.082(9) -0.058(10) -0.021(8) -0.039(10)
C70 0.086(10) 0.089(10) 0.078(10) -0.026(9) -0.007(9) 0.005(9)
C81 0.060(11) 0.114(14) 0.045(10) -0.031(11) -0.015(9) 0.014(11)
C51 0.106(13) 0.172(16) 0.069(11) -0.053(12) -0.008(11) -0.017(12)
C44 0.100(12) 0.218(16) 0.088(12) -0.058(12) -0.024(10) -0.040(12)
C47 0.106(10) 0.227(13) 0.092(9) -0.055(10) -0.018(8) -0.045(10)
C48 0.103(9) 0.210(13) 0.084(8) -0.055(9) -0.012(8) -0.038(9)
C62 0.184(12) 0.109(10) 0.049(7) -0.032(8) -0.032(9) 0.009(9)
C45 0.103(12) 0.225(16) 0.094(12) -0.055(13) -0.024(11) -0.041(13)
C69 0.093(11) 0.094(11) 0.088(10) -0.025(9) -0.002(9) 0.002(10)
C82 0.070(16) 0.13(2) 0.046(14) -0.025(15) -0.017(13) 0.014(16)
S5 0.076(6) 0.140(8) 0.064(5) -0.037(6) -0.025(4) -0.001(5)
O2 0.078(13) 0.134(16) 0.087(13) -0.043(12) -0.007(11) -0.025(12)
F2 0.120(14) 0.183(17) 0.090(13) -0.064(12) -0.045(11) 0.009(13)
C83 0.092(9) 0.158(11) 0.087(9) -0.037(9) -0.034(8) 0.003(9)
O1 0.083(14) 0.174(17) 0.083(13) -0.051(13) -0.004(12) -0.003(14)
O3 0.104(15) 0.145(17) 0.094(14) -0.012(14) -0.027(13) 0.000(14)
F3 0.118(13) 0.181(16) 0.135(14) -0.033(13) -0.040(12) -0.011(13)
F1 0.124(13) 0.175(15) 0.121(13) -0.026(13) -0.051(12) 0.018(13)
C59 0.167(14) 0.114(13) 0.048(9) -0.022(10) -0.049(10) -0.026(12)
C60 0.168(13) 0.111(11) 0.046(8) -0.023(8) -0.046(9) -0.019(10)
C3 0.107(11) 0.106(12) 0.089(11) -0.007(10) -0.066(10) -0.019(10)
C2 0.100(10) 0.104(11) 0.087(10) -0.012(9) -0.064(9) -0.017(9)
C1 0.099(8) 0.103(8) 0.091(8) -0.015(7) -0.053(7) -0.010(7)
C6 0.097(8) 0.112(9) 0.094(8) -0.005(7) -0.054(7) -0.011(8)
C5 0.105(10) 0.112(11) 0.095(10) -0.002(10) -0.056(9) -0.014(10)
C4 0.110(11) 0.112(12) 0.094(11) -0.003(10) -0.060(10) -0.016(11)
C56 0.161(15) 0.122(14) 0.046(10) -0.013(10) -0.056(10) -0.023(13)
C63 0.185(14) 0.112(12) 0.050(9) -0.029(10) -0.028(11) 0.012(12)
C64 0.184(15) 0.114(13) 0.052(10) -0.025(11) -0.027(11) 0.013(13)
C57 0.166(15) 0.125(14) 0.051(10) -0.013(11) -0.047(11) -0.023(13)
C66 0.176(14) 0.110(13) 0.048(9) -0.026(10) -0.032(11) 0.013(12)
C65 0.179(15) 0.113(13) 0.051(10) -0.024(11) -0.029(11) 0.013(13)
C39 0.095(13) 0.117(14) 0.079(12) -0.028(12) -0.031(11) 0.009(12)
C58 0.168(15) 0.121(14) 0.054(10) -0.014(11) -0.045(11) -0.027(13)
C46 0.105(12) 0.228(15) 0.096(11) -0.055(12) -0.021(10) -0.043(12)
N12 0.095(9) 0.098(9) 0.091(9) -0.025(8) -0.002(8) -0.004(9)
C34 0.095(12) 0.112(12) 0.076(10) -0.036(10) -0.049(9) 0.016(10)
C35 0.102(13) 0.118(14) 0.081(12) -0.032(11) -0.051(10) 0.019(11)
C36 0.109(15) 0.124(16) 0.086(13) -0.026(12) -0.050(12) 0.023(13)
C75 0.112(12) 0.113(12) 0.109(12) -0.022(11) 0.001(11) -0.003(11)
C37 0.12(2) 0.13(2) 0.091(19) -0.023(18) -0.051(17) 0.030(18)
C40 0.104(14) 0.124(16) 0.089(14) -0.025(14) -0.025(12) 0.009(14)
C41 0.13(2) 0.15(2) 0.12(2) -0.02(2) -0.005(19) 0.00(2)
S6 0.367(16) 0.367(16) 0.367(15) -0.145(9) -0.131(8) 0.010(7)
O5 0.36(2) 0.35(2) 0.35(2) -0.151(15) -0.130(15) 0.008(15)
O6 0.38(2) 0.38(2) 0.38(2) -0.138(15) -0.131(15) 0.010(15)
O4 0.37(2) 0.37(2) 0.37(2) -0.141(15) -0.128(15) 0.004(15)
C76 0.131(15) 0.132(14) 0.125(14) -0.013(13) 0.004(13) 0.003(14)
C77 0.142(17) 0.145(16) 0.134(17) -0.008(16) 0.001(15) 0.004(16)
C78 0.15(2) 0.17(2) 0.15(2) 0.00(2) -0.01(2) 0.00(2)
C84 0.378(16) 0.377(16) 0.379(16) -0.142(9) -0.133(8) 0.011(7)
F5 0.391(19) 0.387(19) 0.394(18) -0.140(12) -0.128(12) 0.013(12)
F4 0.39(2) 0.39(2) 0.395(19) -0.139(13) -0.133(13) 0.011(13)
F6 0.39(2) 0.39(2) 0.395(19) -0.138(13) -0.129(13) 0.017(13)

loop_
_atom_type_symbol
_atom_type_description
_atom_type_scat_dispersion_real
_atom_type_scat_dispersion_imag
_atom_type_scat_source
C C 0.0181 0.0091 'International Tables Vol C Tables 4.2.6.8 and 6.1.1.4'
H H 0.0000 0.0000 'International Tables Vol C Tables 4.2.6.8 and 6.1.1.4'
F F 0.0727 0.0534 'International Tables Vol C Tables 4.2.6.8 and 6.1.1.4'
Ir Ir -4.7710 6.5667 'International Tables Vol C Tables 4.2.6.8 and 6.1.1.4'
N N 0.0311 0.0180 'International Tables Vol C Tables 4.2.6.8 and 6.1.1.4'
O O 0.0492 0.0322 'International Tables Vol C Tables 4.2.6.8 and 6.1.1.4'
S S 0.3331 0.5567 'International Tables Vol C Tables 4.2.6.8 and 6.1.1.4'

loop_
_geom_angle_atom_site_label_1
_geom_angle_atom_site_label_2
_geom_angle_atom_site_label_3
_geom_angle
C31 Ir1 N2 169.1(12)
C31 Ir1 C27 86.0(14)
C31 Ir1 C13 100.8(11)
C31 Ir1 C26 91.3(11)
C31 Ir1 N1 93.2(13)
C27 Ir1 N2 90.6(13)
C27 Ir1 C13 173.1(12)
C27 Ir1 C26 94.8(12)
C13 Ir1 N2 82.8(10)
C26 Ir1 N2 78.7(10)
C26 Ir1 C13 85.8(9)
N1 Ir1 N2 97.7(12)
N1 Ir1 C27 101.7(14)
N1 Ir1 C13 77.4(11)
N1 Ir1 C26 163.2(11)
C19 S2 C20 87.8(15)
C7 S1 C6 90.2(19)
C20 N2 Ir1 108(2)
C20 N2 C14 114(3)
C14 N2 Ir1 138(2)
C31 N3 C33 111(3)
C31 N3 C38 131(3)
C33 N3 C38 117(3)
N3 C31 Ir1 132(2)
N4 C31 Ir1 124(2)
N4 C31 N3 104(3)
C27 N5 C30 122(3)
C27 N5 C29 113(3)
C29 N5 C30 125(3)
N5 C30 N4 110(3)
C31 N4 C30 124(3)
C31 N4 C32 112(3)
C32 N4 C30 124(3)
C32 C33 N3 108(3)
C27 N6 C28 114(3)
C27 N6 C34 127(3)
C28 N6 C34 119(3)
N2 C20 S2 112(3)
N2 C20 C21 125(3)
C21 C20 S2 123(2)
C8 C7 S1 128(3)
N1 C7 S1 119(3)
N1 C7 C8 113(3)
N5 C27 Ir1 123(3)
N5 C27 N6 99(3)
N6 C27 Ir1 138(3)
C10 C9 C8 120.0
C9 C10 C11 120.0
C12 C11 C10 120.0
C13 C12 C11 120.0
C12 C13 Ir1 129.5(13)
C12 C13 C8 120.0
C8 C13 Ir1 110.1(13)
C9 C8 C7 121(2)
C13 C8 C7 119(2)
C13 C8 C9 120.0
C33 C32 N4 105(3)
C20 C21 C26 116(2)
C20 C21 C22 124(2)
C26 C21 C22 120.0
C21 C26 Ir1 112.0(12)
C25 C26 Ir1 128.0(12)
C25 C26 C21 120.0
C26 C25 C24 120.0
C23 C24 C25 120.0
C24 C23 C22 120.0
C23 C22 C21 120.0
C16 C15 C14 120.0
C17 C16 C15 120.0
C16 C17 C18 120.0
C19 C18 C17 120.0
C18 C19 S2 127.2(15)
C18 C19 C14 120.0
C14 C19 S2 112.4(15)
N2 C14 C15 127(2)
N2 C14 C19 113(2)
C19 C14 C15 120.0
C29 C28 N6 106(4)
C28 C29 N5 108(4)
N3 C38 C39 112(3)
C68 Ir2 C55 95.4(18)
C68 Ir2 N7 90.6(17)
C68 Ir2 N8 174.9(15)
C68 Ir2 C54 99.5(18)
C68 Ir2 C72 83.7(14)
C55 Ir2 N7 167.9(14)
C55 Ir2 N8 80.9(17)
C55 Ir2 C54 90.7(16)
C55 Ir2 C72 92.3(13)
N7 Ir2 C72 98.8(13)
N8 Ir2 N7 93.7(17)
N8 Ir2 C72 92.8(12)
C54 Ir2 N7 77.9(16)
C54 Ir2 N8 84.2(17)
C54 Ir2 C72 175.3(16)
C61 S4 C62 89(3)
C47 S3 C48 89(2)
C74 N9 C79 119(3)
C72 N9 C74 113(3)
C72 N9 C79 127(3)
C68 N11 C71 126(3)
C68 N11 C70 111(3)
C70 N11 C71 123(3)
C73 C74 N9 106(3)
N11 C71 N10 111(3)
N11 C68 Ir2 126(3)
N11 C68 N12 103(3)
N12 C68 Ir2 132(3)
C60 C55 Ir2 112(3)
C60 C55 C56 119(4)
C56 C55 Ir2 127(3)
C42 N7 Ir2 136(3)
C48 N7 Ir2 113(3)
C48 N7 C42 109(4)
C67 N8 Ir2 141(3)
C61 N8 Ir2 114(4)
C61 N8 C67 105(4)
C73 N10 C71 123(3)
C73 N10 C72 113(3)
C72 N10 C71 124(3)
N10 C73 C74 106(3)
C53 C54 Ir2 130(3)
C49 C54 Ir2 116(3)
C49 C54 C53 113(4)
N9 C72 Ir2 136(2)
N9 C72 N10 101(3)
N10 C72 Ir2 122(2)
C79 C80 C81 109(2)
C53 C52 C51 121(4)
C42 C43 C44 117(4)
N9 C79 C80 110(2)
C52 C53 C54 122(4)
C62 C67 N8 116(5)
C62 C67 C66 125(6)
C66 C67 N8 119(4)
C51 C50 C49 116(4)
C54 C49 C50 126(4)
C54 C49 C48 113(4)
C50 C49 C48 120(4)
N8 C61 S4 120(4)
N8 C61 C60 118(4)
C60 C61 S4 122(4)
N7 C42 C43 126(4)
N7 C42 C47 114(4)
C43 C42 C47 119(4)
C69 C70 N11 107(3)
C82 C81 C80 108(2)
C52 C51 C50 121(4)
C45 C44 C43 120(4)
C42 C47 S3 110(4)
C46 C47 S3 134(4)
C46 C47 C42 117(4)
N7 C48 S3 117(4)
N7 C48 C49 117(4)
C49 C48 S3 125(4)
C67 C62 S4 110(5)
C67 C62 C63 124(6)
C63 C62 S4 126(4)
C46 C45 C44 123(5)
N12 C69 C70 109(4)
O2 S5 C83 103(2)
O2 S5 O3 107.6(18)
O1 S5 O2 116(2)
O1 S5 C83 109(2)
O1 S5 O3 119(2)
O3 S5 C83 99(2)
F2 C83 S5 116(3)
F2 C83 F3 110(4)
F3 C83 S5 111(3)
F1 C83 S5 114(4)
F1 C83 F2 108(4)
F1 C83 F3 95(4)
C60 C59 C58 119(5)
C55 C60 C61 115(4)
C59 C60 C55 119(5)
C59 C60 C61 126(5)
C2 C3 C4 120.0
C1 C2 C3 120.0
C2 C1 C6 120.0
C2 C1 N1 125(2)
C6 C1 N1 115(2)
C1 C6 S1 111.0(18)
C5 C6 S1 129.0(18)
C5 C6 C1 120.0
C6 C5 C4 120.0
C5 C4 C3 120.0
C57 C56 C55 120(5)
C62 C63 C64 110(5)
C65 C64 C63 129(6)
C56 C57 C58 118(5)
C67 C66 C65 110(5)
C64 C65 C66 121(6)
C40 C39 C38 108(4)
C57 C58 C59 122(5)
C45 C46 C47 124(5)
C68 N12 C75 126(3)
C69 N12 C68 110(3)
C69 N12 C75 122(4)
C35 C34 N6 114(3)
C34 C35 C36 111(3)
C35 C36 C37 111(4)
C76 C75 N12 101(3)
C41 C40 C39 111(4)
O5 S6 O4 118(3)
O5 S6 C84 102(2)
O6 S6 O5 114(3)
O6 S6 O4 116(3)
O6 S6 C84 104(3)
O4 S6 C84 99(2)
C77 C76 C75 116(4)
C76 C77 C78 108(5)
F5 C84 S6 120(3)
F5 C84 F4 96(3)
F4 C84 S6 119(3)
F6 C84 S6 121(3)
F6 C84 F5 98(3)
F6 C84 F4 98(3)
C7 N1 Ir1 119(3)
C7 N1 C1 105(3)
C1 N1 Ir1 136(2)

loop_
_geom_bond_atom_site_label_1
_geom_bond_atom_site_label_2
_geom_bond_distance
Ir1 N2 2.20(3)
Ir1 C31 2.00(3)
Ir1 C27 2.06(4)
Ir1 C13 2.187(18)
Ir1 C26 2.106(16)
Ir1 N1 2.05(3)
S2 C20 1.79(3)
S2 C19 1.70(2)
S1 C7 1.65(4)
S1 C6 1.70(3)
N2 C20 1.30(4)
N2 C14 1.34(3)
N3 C31 1.34(4)
N3 C33 1.41(4)
N3 C38 1.49(4)
C31 N4 1.33(4)
N5 C30 1.44(4)
N5 C27 1.36(4)
N5 C29 1.40(4)
C30 N4 1.46(4)
N4 C32 1.44(4)
C33 C32 1.30(5)
N6 C27 1.38(5)
N6 C28 1.41(4)
N6 C34 1.45(5)
C20 C21 1.39(4)
C7 C8 1.44(5)
C7 N1 1.37(5)
C9 C10 1.3900
C9 C8 1.3900
C10 C11 1.3900
C11 C12 1.3900
C12 C13 1.3900
C13 C8 1.3900
C21 C26 1.3900
C21 C22 1.3900
C26 C25 1.3900
C25 C24 1.3900
C24 C23 1.3900
C23 C22 1.3900
C15 C16 1.3900
C15 C14 1.3900
C16 C17 1.3900
C17 C18 1.3900
C18 C19 1.3900
C19 C14 1.3900
C28 C29 1.27(5)
C38 C39 1.52(5)
Ir2 C68 1.97(4)
Ir2 C55 2.05(4)
Ir2 N7 2.11(4)
Ir2 N8 2.10(4)
Ir2 C54 2.05(4)
Ir2 C72 2.12(3)
S4 C61 1.71(5)
S4 C62 1.75(6)
S3 C47 1.71(5)
S3 C48 1.74(5)
N9 C74 1.36(4)
N9 C72 1.35(4)
N9 C79 1.51(4)
N11 C71 1.39(4)
N11 C68 1.37(4)
N11 C70 1.39(5)
C74 C73 1.35(4)
C71 N10 1.46(4)
C68 N12 1.44(5)
C55 C60 1.44(6)
C55 C56 1.47(6)
N7 C42 1.38(5)
N7 C48 1.34(5)
N8 C67 1.50(6)
N8 C61 1.29(5)
N10 C73 1.35(4)
N10 C72 1.37(4)
C54 C53 1.51(5)
C54 C49 1.37(6)
C80 C79 1.523(19)
C80 C81 1.525(18)
C52 C53 1.36(5)
C52 C51 1.39(6)
C43 C42 1.41(6)
C43 C44 1.43(6)
C67 C62 1.34(6)
C67 C66 1.40(6)
C50 C49 1.45(6)
C50 C51 1.42(6)
C49 C48 1.47(6)
C61 C60 1.46(6)
C42 C47 1.47(6)
C70 C69 1.35(5)
C81 C82 1.519(19)
C44 C45 1.39(6)
C47 C46 1.39(6)
C62 C63 1.37(6)
C45 C46 1.26(6)
C69 N12 1.34(5)
S5 O2 1.41(3)
S5 C83 1.76(5)
S5 O1 1.39(3)
S5 O3 1.46(3)
F2 C83 1.29(5)
C83 F3 1.37(5)
C83 F1 1.29(5)
C59 C60 1.35(6)
C59 C58 1.46(6)
C3 C2 1.3900
C3 C4 1.3900
C2 C1 1.3900
C1 C6 1.3900
C1 N1 1.45(4)
C6 C5 1.3900
C5 C4 1.3900
C56 C57 1.36(6)
C63 C64 1.40(7)
C64 C65 1.24(6)
C57 C58 1.41(6)
C66 C65 1.46(6)
C39 C40 1.47(5)
N12 C75 1.63(5)
C34 C35 1.44(5)
C35 C36 1.54(5)
C36 C37 1.57(5)
C75 C76 1.54(2)
C40 C41 1.46(6)
S6 O5 1.416(19)
S6 O6 1.414(19)
S6 O4 1.429(18)
S6 C84 1.67(3)
C76 C77 1.54(2)
C77 C78 1.54(2)
C84 F5 1.33(2)
C84 F4 1.33(2)
C84 F6 1.32(2)
